data_7113839
loop_
_publ_author_name
'Burchell, Tara J.'
'Eisler, Dana J.'
'Jennings, Michael C.'
'Puddephatt, Richard J.'

_publ_section_title
;
 Ring-opening polymerization of gold macrocycles and self-assembly of a
 coordination polymer through hydrogen-bonding
;
_journal_coden_ASTM CHCOFS
_journal_issue 17
_journal_name_full
;
 Chemical Communications (Cambridge, United Kingdom)
;
_journal_page_first 2228
_journal_page_last 2229
_journal_paper_doi 10.1039/b306004g
_journal_year 2003
_chemical_formula_sum 'C49 H42 Au2 F6 N4 O7 P2'
_chemical_formula_weight 1368.74
_space_group_IT_number 2
_symmetry_cell_setting triclinic
_symmetry_space_group_name_Hall '-P 1'
_symmetry_space_group_name_H-M 'P -1'
_atom_sites_solution_hydrogens geom
_atom_sites_solution_primary direct
_atom_sites_solution_secondary difmap
_audit_creation_method SHELXL-97
_cell_angle_alpha 98.94(5)
_cell_angle_beta 90.26(5)
_cell_angle_gamma 102.28(5)
_cell_formula_units_Z 2
_cell_length_a 10.55(3)
_cell_length_b 11.73(4)
_cell_length_c 19.52(6)
_cell_measurement_reflns_used 1018
_cell_measurement_temperature 100(2)
_cell_measurement_theta_max 29.28
_cell_measurement_theta_min 2.55
_cell_volume 2330(13)
_computing_cell_refinement 'Bruker SMART'
_computing_data_collection 'Bruker SMART'
_computing_data_reduction 'Bruker SAINT'
_computing_molecular_graphics 'Bruker SHELXTL'
_computing_publication_material 'Bruker SHELXTL'
_computing_structure_refinement 'SHELXL-97 (Sheldrick, 1997)'
_computing_structure_solution 'SHELXS-97 (Sheldrick, 1990)'
_diffrn_ambient_temperature 100(2)
_diffrn_measured_fraction_theta_full 0.921
_diffrn_measured_fraction_theta_max 0.921
_diffrn_measurement_device_type 'CCD area detector'
_diffrn_measurement_method 'omega scans'
_diffrn_radiation_monochromator graphite
_diffrn_radiation_source 'fine-focus sealed tube'
_diffrn_radiation_type MoK\a
_diffrn_radiation_wavelength 0.71073
_diffrn_reflns_av_R_equivalents 0.0535
_diffrn_reflns_av_sigmaI/netI 0.0524
_diffrn_reflns_limit_h_max 14
_diffrn_reflns_limit_h_min -14
_diffrn_reflns_limit_k_max 16
_diffrn_reflns_limit_k_min -16
_diffrn_reflns_limit_l_max 25
_diffrn_reflns_limit_l_min -26
_diffrn_reflns_number 38347
_diffrn_reflns_theta_full 29.39
_diffrn_reflns_theta_max 29.39
_diffrn_reflns_theta_min 1.80
_diffrn_standards_decay_% n/a
_exptl_absorpt_coefficient_mu 6.443
_exptl_absorpt_correction_T_max 0.9267
_exptl_absorpt_correction_T_min 0.5119
_exptl_absorpt_correction_type none
_exptl_crystal_density_diffrn 1.952
_exptl_crystal_density_meas 0
_exptl_crystal_density_method 'not measured'
_exptl_crystal_F_000 1324
_exptl_crystal_size_max 0.12
_exptl_crystal_size_mid 0.08
_exptl_crystal_size_min 0.01
_refine_diff_density_max 3.559
_refine_diff_density_min -4.209
_refine_diff_density_rms 0.270
_refine_ls_extinction_coef 0.0060(2)
_refine_ls_extinction_expression Fc^*^==kFc[1+0.001xFc^2^\l^3^/sin(2\q)]^-1/4^
_refine_ls_extinction_method SHELXL
_refine_ls_goodness_of_fit_ref 1.026
_refine_ls_hydrogen_treatment mixed
_refine_ls_matrix_type full
_refine_ls_number_parameters 640
_refine_ls_number_reflns 11852
_refine_ls_number_restraints 0
_refine_ls_restrained_S_all 1.026
_refine_ls_R_factor_all 0.0460
_refine_ls_R_factor_gt 0.0408
_refine_ls_shift/su_max 0.004
_refine_ls_shift/su_mean 0.000
_refine_ls_structure_factor_coef Fsqd
_refine_ls_weighting_details 'calc w==1/[\s^2^(Fo^2^)+(0.0625P)^2^+0.0000P] where P==(Fo^2^+2Fc^2^)/3'
_refine_ls_weighting_scheme calc
_refine_ls_wR_factor_gt 0.0966
_refine_ls_wR_factor_ref 0.0991
_reflns_number_gt 10227
_reflns_number_total 11852
_reflns_threshold_expression >2sigma(I)
_cod_duplicate_entry 7103882
_cod_data_source_file b306004g.txt
_cod_data_source_block 2a
_cod_depositor_comments
;
The following automatic conversions were performed:

'_symmetry_cell_setting' value 'Triclinic' changed to 'triclinic'
according to
/usr/data/users/saulius/automatic-downloads/retrospective/RSC/lib/dictionaries/cif_core.dic
dictionary named 'cif_core.dic' version 2.4.2 from 2011-04-26.

Automatic conversion script
Id: cif_fix_values 2281 2013-09-26 08:29:07Z andrius 
;
_cod_original_cell_volume 2329(12)
_cod_original_sg_symbol_H-M P-1
_cod_database_code 7113839

loop_
_symmetry_equiv_pos_as_xyz
'x, y, z'
'-x, -y, -z'

loop_
_atom_site_label
_atom_site_type_symbol
_atom_site_fract_x
_atom_site_fract_y
_atom_site_fract_z
_atom_site_U_iso_or_equiv
_atom_site_adp_type
_atom_site_occupancy
_atom_site_symmetry_multiplicity
_atom_site_calc_flag
_atom_site_refinement_flags
Au1 Au 1.088327(13) 0.201458(12) 0.250984(7) 0.01307(6) Uani 1 1 d .
Au2 Au 0.842446(13) 0.366023(13) 0.781694(8) 0.01669(6) Uani 1 1 d .
P1 P 0.98459(9) 0.03359(9) 0.18645(5) 0.01151(19) Uani 1 1 d .
P2 P 0.66712(9) 0.24479(9) 0.81456(5) 0.0145(2) Uani 1 1 d .
O1 O 1.6044(3) 0.6004(3) 0.42330(14) 0.0183(6) Uani 1 1 d .
O2 O 1.4722(3) 0.6800(3) 0.74996(15) 0.0215(6) Uani 1 1 d .
N1 N 1.1966(3) 0.3500(3) 0.31419(17) 0.0146(7) Uani 1 1 d .
N2 N 1.0152(3) 0.4647(3) 0.75134(18) 0.0181(7) Uani 1 1 d .
N3 N 1.4047(3) 0.6930(3) 0.64056(17) 0.0141(7) Uani 1 1 d .
H3N H 1.345(5) 0.677(5) 0.614(3) 0.026(14) Uiso 1 1 d .
N4 N 1.4586(3) 0.6623(3) 0.49889(17) 0.0151(7) Uani 1 1 d .
H4N H 1.370(5) 0.661(5) 0.503(3) 0.028(13) Uiso 1 1 d .
C1 C 1.4928(4) 0.5985(3) 0.4414(2) 0.0145(7) Uani 1 1 d .
C2 C 1.1888(4) 0.3648(4) 0.3838(2) 0.0159(8) Uani 1 1 d .
H2 H 1.1195 0.3163 0.4036 0.019 Uiso 1 1 calc R
C3 C 1.2782(4) 0.4482(4) 0.4274(2) 0.0163(8) Uani 1 1 d .
H3 H 1.2693 0.4580 0.4763 0.020 Uiso 1 1 calc R
C4 C 1.3819(4) 0.5178(3) 0.3982(2) 0.0133(7) Uani 1 1 d .
C5 C 1.3866(4) 0.5047(4) 0.3269(2) 0.0160(8) Uani 1 1 d .
H5 H 1.4543 0.5529 0.3058 0.019 Uiso 1 1 calc R
C6 C 1.2925(4) 0.4214(4) 0.2862(2) 0.0166(8) Uani 1 1 d .
H6 H 1.2956 0.4143 0.2371 0.020 Uiso 1 1 calc R
C7 C 1.3879(4) 0.6589(4) 0.7036(2) 0.0151(8) Uani 1 1 d .
C8 C 1.0402(4) 0.4752(4) 0.6852(2) 0.0213(9) Uani 1 1 d .
H8 H 0.9749 0.4386 0.6503 0.026 Uiso 1 1 calc R
C9 C 1.1578(4) 0.5376(4) 0.6656(2) 0.0197(9) Uani 1 1 d .
H9 H 1.1720 0.5450 0.6184 0.024 Uiso 1 1 calc R
C10 C 1.2543(4) 0.5890(3) 0.7165(2) 0.0152(8) Uani 1 1 d .
C11 C 1.2293(4) 0.5752(4) 0.7847(2) 0.0202(9) Uani 1 1 d .
H11 H 1.2943 0.6079 0.8204 0.024 Uiso 1 1 calc R
C12 C 1.1084(4) 0.5131(4) 0.8005(2) 0.0196(8) Uani 1 1 d .
H12 H 1.0913 0.5047 0.8474 0.024 Uiso 1 1 calc R
C13 C 1.5206(3) 0.7604(3) 0.6179(2) 0.0137(7) Uani 1 1 d .
C14 C 1.5471(4) 0.7468(4) 0.5467(2) 0.0154(8) Uani 1 1 d .
C15 C 1.6569(4) 0.8161(4) 0.5238(2) 0.0175(8) Uani 1 1 d .
H15 H 1.6733 0.8074 0.4756 0.021 Uiso 1 1 calc R
C16 C 1.7431(4) 0.8981(4) 0.5702(2) 0.0193(8) Uani 1 1 d .
H16 H 1.8187 0.9446 0.5542 0.023 Uiso 1 1 calc R
C17 C 1.7177(4) 0.9114(4) 0.6404(2) 0.0173(8) Uani 1 1 d .
H17 H 1.7763 0.9676 0.6725 0.021 Uiso 1 1 calc R
C18 C 1.6078(4) 0.8434(4) 0.6642(2) 0.0154(8) Uani 1 1 d .
H18 H 1.5917 0.8535 0.7124 0.018 Uiso 1 1 calc R
C19 C 1.0909(3) -0.0413(4) 0.1318(2) 0.0148(8) Uani 1 1 d .
H19A H 1.0392 -0.1141 0.1037 0.018 Uiso 1 1 calc R
H19B H 1.1344 0.0108 0.0997 0.018 Uiso 1 1 calc R
C20 C 1.1930(4) -0.0731(4) 0.1770(2) 0.0165(8) Uani 1 1 d .
H20A H 1.1485 -0.1207 0.2111 0.020 Uiso 1 1 calc R
H20B H 1.2468 0.0005 0.2032 0.020 Uiso 1 1 calc R
C21 C 0.7183(4) 0.1428(4) 0.8653(2) 0.0166(8) Uani 1 1 d .
H21A H 0.7653 0.1878 0.9085 0.020 Uiso 1 1 calc R
H21B H 0.6410 0.0874 0.8784 0.020 Uiso 1 1 calc R
C22 C 0.8545(3) 0.0525(3) 0.13195(19) 0.0125(7) Uani 1 1 d .
C23 C 0.8244(4) -0.0076(4) 0.0643(2) 0.0160(8) Uani 1 1 d .
H23 H 0.8775 -0.0581 0.0432 0.019 Uiso 1 1 calc R
C24 C 0.7160(4) 0.0065(4) 0.0279(2) 0.0197(9) Uani 1 1 d .
H24 H 0.6955 -0.0343 -0.0181 0.024 Uiso 1 1 calc R
C25 C 0.6385(4) 0.0797(4) 0.0587(2) 0.0204(9) Uani 1 1 d .
H25 H 0.5644 0.0885 0.0339 0.024 Uiso 1 1 calc R
C26 C 0.6683(4) 0.1399(4) 0.1251(2) 0.0216(9) Uani 1 1 d .
H26 H 0.6147 0.1900 0.1462 0.026 Uiso 1 1 calc R
C27 C 0.7767(4) 0.1274(4) 0.1613(2) 0.0188(8) Uani 1 1 d .
H27 H 0.7979 0.1706 0.2067 0.023 Uiso 1 1 calc R
C28 C 0.9068(3) -0.0750(3) 0.2384(2) 0.0142(7) Uani 1 1 d .
C29 C 0.8281(4) -0.1808(4) 0.2057(2) 0.0182(8) Uani 1 1 d .
H29 H 0.8172 -0.1959 0.1565 0.022 Uiso 1 1 calc R
C30 C 0.7657(4) -0.2640(4) 0.2446(2) 0.0243(9) Uani 1 1 d .
H30 H 0.7107 -0.3351 0.2221 0.029 Uiso 1 1 calc R
C31 C 0.7833(4) -0.2440(4) 0.3163(2) 0.0257(10) Uani 1 1 d .
H31 H 0.7417 -0.3016 0.3429 0.031 Uiso 1 1 calc R
C32 C 0.8625(4) -0.1385(4) 0.3491(2) 0.0229(9) Uani 1 1 d .
H32 H 0.8749 -0.1245 0.3982 0.027 Uiso 1 1 calc R
C33 C 0.9231(4) -0.0542(4) 0.3107(2) 0.0177(8) Uani 1 1 d .
H33 H 0.9759 0.0179 0.3334 0.021 Uiso 1 1 calc R
C34 C 0.5708(4) 0.1572(4) 0.7402(2) 0.0163(8) Uani 1 1 d .
C35 C 0.6051(4) 0.1779(4) 0.6734(2) 0.0218(9) Uani 1 1 d .
H35 H 0.6798 0.2365 0.6673 0.026 Uiso 1 1 calc R
C36 C 0.5303(4) 0.1131(4) 0.6158(2) 0.0258(10) Uani 1 1 d .
H36 H 0.5538 0.1275 0.5705 0.031 Uiso 1 1 calc R
C37 C 0.4217(4) 0.0277(4) 0.6245(2) 0.0255(10) Uani 1 1 d .
H37 H 0.3703 -0.0159 0.5851 0.031 Uiso 1 1 calc R
C38 C 0.3873(4) 0.0053(4) 0.6905(2) 0.0234(9) Uani 1 1 d .
H38 H 0.3133 -0.0544 0.6959 0.028 Uiso 1 1 calc R
C39 C 0.4597(4) 0.0689(4) 0.7479(2) 0.0210(9) Uani 1 1 d .
H39 H 0.4352 0.0536 0.7929 0.025 Uiso 1 1 calc R
C40 C 0.5585(4) 0.3189(4) 0.8671(2) 0.0162(8) Uani 1 1 d .
C41 C 0.4665(4) 0.2598(4) 0.9070(2) 0.0186(8) Uani 1 1 d .
H41 H 0.4630 0.1792 0.9102 0.022 Uiso 1 1 calc R
C42 C 0.3793(4) 0.3188(4) 0.9425(2) 0.0220(9) Uani 1 1 d .
H42 H 0.3163 0.2787 0.9701 0.026 Uiso 1 1 calc R
C43 C 0.3844(4) 0.4362(4) 0.9375(2) 0.0245(10) Uani 1 1 d .
H43 H 0.3227 0.4757 0.9603 0.029 Uiso 1 1 calc R
C44 C 0.4791(4) 0.4961(4) 0.8995(2) 0.0255(9) Uani 1 1 d .
H44 H 0.4843 0.5773 0.8975 0.031 Uiso 1 1 calc R
C45 C 0.5660(4) 0.4380(4) 0.8645(2) 0.0198(8) Uani 1 1 d .
H45 H 0.6312 0.4793 0.8385 0.024 Uiso 1 1 calc R
F81 F 1.1437(3) 0.7806(3) 0.43326(15) 0.0441(8) Uani 1 1 d .
F82 F 1.0413(3) 0.8819(3) 0.50469(17) 0.0444(8) Uani 1 1 d .
F83 F 0.9613(3) 0.6979(3) 0.47026(15) 0.0400(8) Uani 1 1 d .
O81 O 1.2098(3) 0.6711(3) 0.53436(16) 0.0259(7) Uani 1 1 d .
O82 O 1.1178(3) 0.7904(3) 0.60951(17) 0.0322(8) Uani 1 1 d .
C81 C 1.1416(4) 0.7446(4) 0.5515(2) 0.0221(9) Uani 1 1 d .
C82 C 1.0727(4) 0.7769(4) 0.4896(2) 0.0269(10) Uani 1 1 d .
F91 F 0.9130(3) 0.5219(3) 0.95350(16) 0.0456(8) Uani 1 1 d .
F92 F 0.9337(3) 0.6772(3) 1.02994(13) 0.0334(7) Uani 1 1 d .
F93 F 1.0787(3) 0.6642(3) 0.95465(15) 0.0416(8) Uani 1 1 d .
O91 O 0.8444(3) 0.7854(3) 0.93508(16) 0.0258(7) Uani 1 1 d .
O92 O 0.8618(3) 0.6344(3) 0.85213(15) 0.0263(7) Uani 1 1 d .
C91 C 0.8777(4) 0.6926(4) 0.9118(2) 0.0180(8) Uani 1 1 d .
C92 C 0.9508(4) 0.6390(4) 0.9628(2) 0.0240(9) Uani 1 1 d .
O7 O 0.6301(3) 0.8232(3) 0.86706(19) 0.0334(8) Uani 1 1 d .
H1O7 H 0.7037 0.8104 0.8905 0.040 Uiso 1 1 d R
H2O7 H 0.5782 0.7764 0.8287 0.040 Uiso 1 1 d R

loop_
_atom_site_aniso_label
_atom_site_aniso_U_11
_atom_site_aniso_U_22
_atom_site_aniso_U_33
_atom_site_aniso_U_23
_atom_site_aniso_U_13
_atom_site_aniso_U_12
Au1 0.01053(8) 0.01099(9) 0.01542(9) -0.00102(6) -0.00055(5) -0.00040(6)
Au2 0.00997(8) 0.01631(10) 0.02307(10) 0.00411(7) 0.00667(6) 0.00044(6)
P1 0.0078(4) 0.0115(5) 0.0139(4) 0.0004(4) 0.0005(3) 0.0004(3)
P2 0.0091(4) 0.0150(5) 0.0196(5) 0.0040(4) 0.0051(4) 0.0022(4)
O1 0.0133(13) 0.0201(15) 0.0186(14) -0.0009(12) 0.0050(11) -0.0004(11)
O2 0.0145(13) 0.0253(17) 0.0212(15) 0.0018(12) 0.0014(11) -0.0023(12)
N1 0.0107(14) 0.0131(16) 0.0180(16) -0.0007(13) -0.0017(12) 0.0003(12)
N2 0.0135(15) 0.0152(17) 0.0255(18) 0.0026(14) 0.0092(13) 0.0031(13)
N3 0.0081(14) 0.0149(17) 0.0166(16) 0.0000(13) 0.0006(12) -0.0020(13)
N4 0.0105(14) 0.0146(17) 0.0161(16) -0.0036(13) 0.0013(12) -0.0025(13)
C1 0.0140(17) 0.0114(19) 0.0164(18) 0.0017(15) 0.0014(14) -0.0008(14)
C2 0.0115(16) 0.016(2) 0.0171(18) 0.0006(15) 0.0015(14) -0.0013(15)
C3 0.0155(18) 0.017(2) 0.0136(17) -0.0007(15) 0.0027(14) -0.0003(15)
C4 0.0118(16) 0.0091(18) 0.0185(18) 0.0014(15) 0.0005(14) 0.0016(14)
C5 0.0158(18) 0.0132(19) 0.0174(18) 0.0024(15) 0.0027(15) -0.0005(15)
C6 0.0186(18) 0.016(2) 0.0131(17) 0.0010(15) 0.0011(14) 0.0005(16)
C7 0.0129(17) 0.0133(19) 0.0177(18) -0.0004(15) 0.0047(14) 0.0021(15)
C8 0.0140(18) 0.023(2) 0.024(2) 0.0038(17) 0.0029(16) -0.0010(16)
C9 0.0165(18) 0.022(2) 0.0191(19) 0.0050(17) 0.0051(15) -0.0014(16)
C10 0.0103(16) 0.0112(19) 0.023(2) -0.0001(15) 0.0051(14) 0.0019(14)
C11 0.0198(19) 0.019(2) 0.0184(19) -0.0027(16) 0.0030(16) 0.0002(16)
C12 0.0187(19) 0.018(2) 0.020(2) 0.0004(16) 0.0078(16) 0.0008(16)
C13 0.0095(16) 0.0113(19) 0.0191(18) 0.0014(15) 0.0037(14) 0.0006(14)
C14 0.0112(16) 0.0140(19) 0.0185(18) -0.0005(15) 0.0004(14) -0.0003(14)
C15 0.0170(18) 0.016(2) 0.0173(19) 0.0017(16) 0.0034(15) 0.0001(16)
C16 0.0153(18) 0.017(2) 0.023(2) 0.0025(17) 0.0020(16) -0.0016(16)
C17 0.0144(17) 0.014(2) 0.0208(19) -0.0022(16) -0.0001(15) 0.0014(15)
C18 0.0140(17) 0.0134(19) 0.0177(18) 0.0005(15) 0.0025(14) 0.0021(15)
C19 0.0081(15) 0.0154(19) 0.0194(18) 0.0005(15) 0.0037(14) 0.0006(14)
C20 0.0151(17) 0.018(2) 0.0168(18) -0.0004(15) 0.0009(14) 0.0074(16)
C21 0.0132(17) 0.019(2) 0.0194(19) 0.0045(16) 0.0035(14) 0.0072(16)
C22 0.0102(16) 0.0092(18) 0.0161(18) 0.0019(14) -0.0006(13) -0.0019(14)
C23 0.0127(17) 0.020(2) 0.0144(18) -0.0004(15) 0.0028(14) 0.0037(15)
C24 0.0160(18) 0.024(2) 0.0172(19) 0.0020(17) -0.0023(15) 0.0010(17)
C25 0.0119(17) 0.021(2) 0.028(2) 0.0054(17) -0.0045(16) 0.0019(16)
C26 0.0142(18) 0.021(2) 0.029(2) -0.0002(18) -0.0007(16) 0.0062(16)
C27 0.0128(17) 0.019(2) 0.022(2) -0.0034(16) -0.0032(15) 0.0035(16)
C28 0.0088(15) 0.0139(19) 0.0195(18) 0.0008(15) 0.0024(14) 0.0027(14)
C29 0.0154(18) 0.013(2) 0.024(2) 0.0008(16) 0.0028(15) -0.0003(15)
C30 0.0179(19) 0.013(2) 0.040(3) 0.0025(18) 0.0056(18) 0.0003(16)
C31 0.019(2) 0.024(2) 0.040(3) 0.018(2) 0.0145(19) 0.0094(18)
C32 0.0192(19) 0.030(3) 0.024(2) 0.0125(18) 0.0068(16) 0.0084(18)
C33 0.0124(17) 0.020(2) 0.021(2) 0.0045(16) 0.0008(15) 0.0031(16)
C34 0.0104(16) 0.019(2) 0.0210(19) 0.0033(16) 0.0034(14) 0.0053(15)
C35 0.0177(19) 0.022(2) 0.027(2) 0.0067(18) 0.0024(16) 0.0042(17)
C36 0.027(2) 0.028(3) 0.024(2) 0.0052(19) 0.0005(18) 0.009(2)
C37 0.021(2) 0.025(2) 0.031(2) -0.0028(19) -0.0065(18) 0.0097(18)
C38 0.0139(18) 0.017(2) 0.039(3) 0.0011(19) 0.0017(17) 0.0053(16)
C39 0.0176(19) 0.018(2) 0.028(2) 0.0050(17) 0.0091(16) 0.0056(16)
C40 0.0083(16) 0.019(2) 0.0212(19) 0.0029(16) -0.0002(14) 0.0042(15)
C41 0.0125(17) 0.020(2) 0.022(2) 0.0022(16) 0.0025(15) 0.0009(16)
C42 0.0146(18) 0.027(2) 0.022(2) -0.0008(18) 0.0061(16) 0.0023(17)
C43 0.0180(19) 0.029(3) 0.025(2) -0.0044(19) 0.0052(17) 0.0083(18)
C44 0.028(2) 0.019(2) 0.030(2) 0.0005(18) 0.0034(18) 0.0077(18)
C45 0.0186(19) 0.020(2) 0.021(2) 0.0049(17) 0.0066(16) 0.0040(16)
F81 0.0383(17) 0.069(2) 0.0328(16) 0.0233(16) 0.0168(13) 0.0174(16)
F82 0.0455(18) 0.0395(19) 0.057(2) 0.0156(16) 0.0074(16) 0.0223(16)
F83 0.0248(14) 0.055(2) 0.0345(16) 0.0084(14) -0.0075(12) -0.0047(14)
O81 0.0165(14) 0.0331(19) 0.0285(16) 0.0031(14) 0.0028(12) 0.0074(13)
O82 0.0319(17) 0.035(2) 0.0266(17) -0.0061(15) 0.0020(14) 0.0073(15)
C81 0.0101(17) 0.024(2) 0.029(2) 0.0020(18) 0.0026(16) -0.0019(16)
C82 0.023(2) 0.028(3) 0.030(2) 0.008(2) 0.0082(18) 0.0048(19)
F91 0.067(2) 0.0236(16) 0.0463(18) 0.0060(14) -0.0210(16) 0.0091(15)
F92 0.0378(16) 0.0466(19) 0.0183(13) 0.0017(12) 0.0001(11) 0.0176(14)
F93 0.0175(13) 0.071(2) 0.0396(17) 0.0124(16) 0.0024(12) 0.0151(15)
O91 0.0275(16) 0.0249(17) 0.0278(16) 0.0023(13) 0.0030(13) 0.0128(14)
O92 0.0345(17) 0.0206(17) 0.0209(15) -0.0008(13) -0.0051(13) 0.0031(14)
C91 0.0132(17) 0.018(2) 0.022(2) 0.0032(16) 0.0020(15) 0.0004(15)
C92 0.021(2) 0.029(3) 0.022(2) 0.0007(18) 0.0015(16) 0.0075(18)
O7 0.0214(16) 0.034(2) 0.042(2) -0.0059(16) -0.0088(14) 0.0096(15)

loop_
_atom_type_symbol
_atom_type_description
_atom_type_scat_dispersion_real
_atom_type_scat_dispersion_imag
_atom_type_scat_source
C C 0.0033 0.0016 'International Tables Vol C Tables 4.2.6.8 and 6.1.1.4'
H H 0.0000 0.0000 'International Tables Vol C Tables 4.2.6.8 and 6.1.1.4'
N N 0.0061 0.0033 'International Tables Vol C Tables 4.2.6.8 and 6.1.1.4'
O O 0.0106 0.0060 'International Tables Vol C Tables 4.2.6.8 and 6.1.1.4'
F F 0.0171 0.0103 'International Tables Vol C Tables 4.2.6.8 and 6.1.1.4'
P P 0.1023 0.0942 'International Tables Vol C Tables 4.2.6.8 and 6.1.1.4'
Au Au -2.0133 8.8022 'International Tables Vol C Tables 4.2.6.8 and 6.1.1.4'

loop_
_geom_angle_atom_site_label_1
_geom_angle_atom_site_label_2
_geom_angle_atom_site_label_3
_geom_angle
_geom_angle_site_symmetry_1
_geom_angle_site_symmetry_3
_geom_angle_publ_flag
N1 Au1 P1 174.97(9) . . y
N2 Au2 P2 174.15(10) . . y
C22 P1 C28 104.3(2) . . y
C22 P1 C19 108.1(3) . . y
C28 P1 C19 104.3(3) . . y
C22 P1 Au1 113.3(2) . . y
C28 P1 Au1 112.6(2) . . y
C19 P1 Au1 113.5(2) . . y
C40 P2 C34 106.4(3) . . y
C40 P2 C21 107.1(3) . . y
C34 P2 C21 107.6(3) . . y
C40 P2 Au2 114.6(2) . . y
C34 P2 Au2 111.2(2) . . y
C21 P2 Au2 109.6(2) . . y
C6 N1 C2 118.7(3) . . y
C6 N1 Au1 118.8(3) . . y
C2 N1 Au1 121.5(3) . . y
C8 N2 C12 118.9(4) . . y
C8 N2 Au2 123.3(3) . . y
C12 N2 Au2 117.6(3) . . y
C7 N3 C13 125.9(3) . . y
C7 N3 H3N 119(4) . . y
C13 N3 H3N 115(4) . . y
C1 N4 C14 124.8(4) . . y
C1 N4 H4N 117(3) . . y
C14 N4 H4N 117(3) . . y
O1 C1 N4 125.6(4) . . y
O1 C1 C4 119.5(4) . . y
N4 C1 C4 114.9(4) . . y
N1 C2 C3 122.4(4) . . y
N1 C2 H2 118.8 . . ?
C3 C2 H2 118.8 . . ?
C2 C3 C4 118.7(4) . . y
C2 C3 H3 120.7 . . ?
C4 C3 H3 120.7 . . ?
C5 C4 C3 118.5(4) . . y
C5 C4 C1 118.9(4) . . y
C3 C4 C1 122.4(4) . . y
C4 C5 C6 119.8(4) . . y
C4 C5 H5 120.1 . . ?
C6 C5 H5 120.1 . . ?
N1 C6 C5 121.9(4) . . y
N1 C6 H6 119.1 . . ?
C5 C6 H6 119.1 . . ?
O2 C7 N3 124.8(4) . . y
O2 C7 C10 118.6(4) . . y
N3 C7 C10 116.6(3) . . y
N2 C8 C9 122.6(4) . . y
N2 C8 H8 118.7 . . ?
C9 C8 H8 118.7 . . ?
C8 C9 C10 118.7(4) . . y
C8 C9 H9 120.7 . . ?
C10 C9 H9 120.7 . . ?
C11 C10 C9 118.5(4) . . y
C11 C10 C7 116.3(4) . . y
C9 C10 C7 125.1(4) . . y
C10 C11 C12 119.4(4) . . y
C10 C11 H11 120.3 . . ?
C12 C11 H11 120.3 . . ?
N2 C12 C11 121.8(4) . . y
N2 C12 H12 119.1 . . ?
C11 C12 H12 119.1 . . ?
C18 C13 C14 118.6(4) . . y
C18 C13 N3 121.6(4) . . y
C14 C13 N3 119.7(3) . . y
C15 C14 C13 120.1(4) . . y
C15 C14 N4 120.8(4) . . y
C13 C14 N4 119.1(4) . . y
C14 C15 C16 120.8(4) . . y
C14 C15 H15 119.6 . . ?
C16 C15 H15 119.6 . . ?
C15 C16 C17 119.3(4) . . y
C15 C16 H16 120.4 . . ?
C17 C16 H16 120.4 . . ?
C18 C17 C16 120.6(4) . . y
C18 C17 H17 119.7 . . ?
C16 C17 H17 119.7 . . ?
C17 C18 C13 120.5(4) . . y
C17 C18 H18 119.7 . . ?
C13 C18 H18 119.7 . . ?
C20 C19 P1 109.9(3) . . y
C20 C19 H19A 109.7 . . ?
P1 C19 H19A 109.7 . . ?
C20 C19 H19B 109.7 . . ?
P1 C19 H19B 109.7 . . ?
H19A C19 H19B 108.2 . . ?
C19 C20 C21 112.8(4) . 2_756 y
C19 C20 H20A 109.0 . . ?
C21 C20 H20A 109.0 2_756 . ?
C19 C20 H20B 109.0 . . ?
C21 C20 H20B 109.0 2_756 . ?
H20A C20 H20B 107.8 . . ?
C20 C21 P2 110.2(3) 2_756 . y
C20 C21 H21A 109.6 2_756 . ?
P2 C21 H21A 109.6 . . ?
C20 C21 H21B 109.6 2_756 . ?
P2 C21 H21B 109.6 . . ?
H21A C21 H21B 108.1 . . ?
C27 C22 C23 119.0(4) . . y
C27 C22 P1 116.9(3) . . y
C23 C22 P1 124.0(3) . . y
C24 C23 C22 119.9(4) . . y
C24 C23 H23 120.1 . . ?
C22 C23 H23 120.1 . . ?
C25 C24 C23 120.1(4) . . y
C25 C24 H24 120.0 . . ?
C23 C24 H24 120.0 . . ?
C26 C25 C24 120.3(4) . . y
C26 C25 H25 119.9 . . ?
C24 C25 H25 119.9 . . ?
C25 C26 C27 119.9(4) . . y
C25 C26 H26 120.0 . . ?
C27 C26 H26 120.0 . . ?
C26 C27 C22 120.9(4) . . y
C26 C27 H27 119.6 . . ?
C22 C27 H27 119.6 . . ?
C29 C28 C33 119.4(4) . . y
C29 C28 P1 119.5(4) . . y
C33 C28 P1 121.2(3) . . y
C30 C29 C28 120.3(4) . . y
C30 C29 H29 119.8 . . ?
C28 C29 H29 119.8 . . ?
C31 C30 C29 120.3(4) . . y
C31 C30 H30 119.9 . . ?
C29 C30 H30 119.9 . . ?
C30 C31 C32 119.5(4) . . y
C30 C31 H31 120.3 . . ?
C32 C31 H31 120.3 . . ?
C33 C32 C31 120.5(5) . . y
C33 C32 H32 119.7 . . ?
C31 C32 H32 119.7 . . ?
C32 C33 C28 120.0(4) . . y
C32 C33 H33 120.0 . . ?
C28 C33 H33 120.0 . . ?
C35 C34 C39 118.8(4) . . y
C35 C34 P2 119.6(4) . . y
C39 C34 P2 121.6(3) . . y
C36 C35 C34 120.3(4) . . y
C36 C35 H35 119.9 . . ?
C34 C35 H35 119.9 . . ?
C37 C36 C35 119.9(5) . . y
C37 C36 H36 120.0 . . ?
C35 C36 H36 120.0 . . ?
C36 C37 C38 120.4(4) . . y
C36 C37 H37 119.8 . . ?
C38 C37 H37 119.8 . . ?
C39 C38 C37 120.3(5) . . y
C39 C38 H38 119.8 . . ?
C37 C38 H38 119.8 . . ?
C38 C39 C34 120.2(4) . . y
C38 C39 H39 119.9 . . ?
C34 C39 H39 119.9 . . ?
C41 C40 C45 119.8(4) . . y
C41 C40 P2 122.1(4) . . y
C45 C40 P2 118.0(3) . . y
C40 C41 C42 119.8(5) . . y
C40 C41 H41 120.1 . . ?
C42 C41 H41 120.1 . . ?
C43 C42 C41 119.8(4) . . y
C43 C42 H42 120.1 . . ?
C41 C42 H42 120.1 . . ?
C44 C43 C42 120.2(4) . . y
C44 C43 H43 119.9 . . ?
C42 C43 H43 119.9 . . ?
C45 C44 C43 120.1(5) . . y
C45 C44 H44 120.0 . . ?
C43 C44 H44 120.0 . . ?
C44 C45 C40 120.1(4) . . y
C44 C45 H45 119.9 . . ?
C40 C45 H45 119.9 . . ?
O82 C81 O81 129.7(5) . . y
O82 C81 C82 116.4(5) . . y
O81 C81 C82 113.8(4) . . y
F82 C82 F81 106.5(4) . . y
F82 C82 F83 106.4(4) . . y
F81 C82 F83 106.4(4) . . y
F82 C82 C81 112.4(4) . . y
F81 C82 C81 113.5(4) . . y
F83 C82 C81 111.3(4) . . y
O91 C91 O92 129.6(4) . . y
O91 C91 C92 116.6(4) . . y
O92 C91 C92 113.8(4) . . y
F91 C92 F93 107.1(4) . . y
F91 C92 F92 106.3(4) . . y
F93 C92 F92 106.0(4) . . y
F91 C92 C91 111.3(4) . . y
F93 C92 C91 111.7(4) . . y
F92 C92 C91 114.0(4) . . y
H1O7 O7 H2O7 130.5 . . ?

loop_
_geom_bond_atom_site_label_1
_geom_bond_atom_site_label_2
_geom_bond_distance
_geom_bond_site_symmetry_2
_geom_bond_publ_flag
Au1 N1 2.082(5) . y
Au1 P1 2.227(5) . y
Au2 N2 2.082(6) . y
Au2 P2 2.243(5) . y
P1 C22 1.804(5) . y
P1 C28 1.813(5) . y
P1 C19 1.818(5) . y
P2 C40 1.810(5) . y
P2 C34 1.810(6) . y
P2 C21 1.828(6) . y
O1 C1 1.226(6) . y
O2 C7 1.224(5) . y
N1 C6 1.345(6) . y
N1 C2 1.347(6) . y
N2 C8 1.337(7) . y
N2 C12 1.339(6) . y
N3 C7 1.353(6) . y
N3 C13 1.421(6) . y
N3 H3N 0.79(5) . y
N4 C1 1.345(6) . y
N4 C14 1.428(5) . y
N4 H4N 0.94(5) . y
C1 C4 1.499(6) . y
C2 C3 1.383(6) . y
C2 H2 0.9500 . ?
C3 C4 1.400(6) . y
C3 H3 0.9500 . ?
C4 C5 1.378(7) . y
C5 C6 1.382(6) . y
C5 H5 0.9500 . ?
C6 H6 0.9500 . ?
C7 C10 1.516(6) . y
C8 C9 1.387(6) . y
C8 H8 0.9500 . ?
C9 C10 1.390(6) . y
C9 H9 0.9500 . ?
C10 C11 1.384(7) . y
C11 C12 1.390(6) . y
C11 H11 0.9500 . ?
C12 H12 0.9500 . ?
C13 C18 1.396(6) . y
C13 C14 1.409(7) . y
C14 C15 1.386(6) . y
C15 C16 1.386(6) . y
C15 H15 0.9500 . ?
C16 C17 1.389(7) . y
C16 H16 0.9500 . ?
C17 C18 1.387(6) . y
C17 H17 0.9500 . ?
C18 H18 0.9500 . ?
C19 C20 1.530(6) . y
C19 H19A 0.9900 . ?
C19 H19B 0.9900 . ?
C20 C21 1.532(6) 2_756 y
C20 H20A 0.9900 . ?
C20 H20B 0.9900 . ?
C21 C20 1.532(6) 2_756 y
C21 H21A 0.9900 . ?
C21 H21B 0.9900 . ?
C22 C27 1.388(6) . y
C22 C23 1.397(6) . y
C23 C24 1.396(6) . y
C23 H23 0.9500 . ?
C24 C25 1.381(6) . y
C24 H24 0.9500 . ?
C25 C26 1.377(7) . y
C25 H25 0.9500 . ?
C26 C27 1.386(6) . y
C26 H26 0.9500 . ?
C27 H27 0.9500 . ?
C28 C29 1.394(6) . y
C28 C33 1.398(7) . y
C29 C30 1.388(7) . y
C29 H29 0.9500 . ?
C30 C31 1.386(8) . y
C30 H30 0.9500 . ?
C31 C32 1.395(7) . y
C31 H31 0.9500 . ?
C32 C33 1.384(7) . y
C32 H32 0.9500 . ?
C33 H33 0.9500 . ?
C34 C35 1.397(7) . y
C34 C39 1.415(6) . y
C35 C36 1.392(7) . y
C35 H35 0.9500 . ?
C36 C37 1.382(7) . y
C36 H36 0.9500 . ?
C37 C38 1.388(8) . y
C37 H37 0.9500 . ?
C38 C39 1.373(7) . y
C38 H38 0.9500 . ?
C39 H39 0.9500 . ?
C40 C41 1.386(6) . y
C40 C45 1.391(7) . y
C41 C42 1.390(6) . y
C41 H41 0.9500 . ?
C42 C43 1.385(8) . y
C42 H42 0.9500 . ?
C43 C44 1.383(7) . y
C43 H43 0.9500 . ?
C44 C45 1.378(6) . y
C44 H44 0.9500 . ?
C45 H45 0.9500 . ?
F81 C82 1.335(6) . y
F82 C82 1.333(7) . y
F83 C82 1.344(6) . y
O81 C81 1.245(6) . y
O82 C81 1.227(6) . y
C81 C82 1.543(7) . y
F91 C92 1.329(7) . y
F92 C92 1.342(6) . y
F93 C92 1.334(6) . y
O91 C91 1.235(6) . y
O92 C91 1.247(6) . y
C91 C92 1.540(7) . y
O7 H1O7 0.9499 . ?
O7 H2O7 0.9496 . ?

loop_
_geom_hbond_atom_site_label_D
_geom_hbond_atom_site_label_H
_geom_hbond_atom_site_label_A
_geom_hbond_distance_DH
_geom_hbond_distance_HA
_geom_hbond_distance_DA
_geom_hbond_angle_DHA
_geom_hbond_site_symmetry_A
N3 H3N O81 0.79(5) 2.09(5) 2.856(8) 167(5) .
N4 H4N O81 0.94(5) 1.82(5) 2.736(9) 166(5) .
O7 H1O7 O91 0.95 1.82 2.767(8) 179.8 .
O7 H2O7 O2 0.95 1.95 2.898(7) 179.8 1_455

loop_
_geom_torsion_atom_site_label_1
_geom_torsion_atom_site_label_2
_geom_torsion_atom_site_label_3
_geom_torsion_atom_site_label_4
_geom_torsion
_geom_torsion_site_symmetry_4
_geom_torsion_publ_flag
N1 Au1 P1 C22 -175.0(10) . y
N1 Au1 P1 C28 66.9(11) . y
N1 Au1 P1 C19 -51.2(11) . y
N2 Au2 P2 C40 149.6(10) . y
N2 Au2 P2 C34 -89.7(10) . y
N2 Au2 P2 C21 29.2(10) . y
P1 Au1 N1 C6 93.5(11) . y
P1 Au1 N1 C2 -74.4(11) . y
P2 Au2 N2 C8 97.4(10) . y
P2 Au2 N2 C12 -78.1(10) . y
C14 N4 C1 O1 2.9(7) . y
C14 N4 C1 C4 -178.4(4) . y
C6 N1 C2 C3 -2.0(6) . y
Au1 N1 C2 C3 165.9(3) . y
N1 C2 C3 C4 -1.4(6) . y
C2 C3 C4 C5 3.5(6) . y
C2 C3 C4 C1 -171.5(4) . y
O1 C1 C4 C5 -39.8(6) . y
N4 C1 C4 C5 141.4(4) . y
O1 C1 C4 C3 135.2(4) . y
N4 C1 C4 C3 -43.6(6) . y
C3 C4 C5 C6 -2.2(6) . y
C1 C4 C5 C6 173.0(4) . y
C2 N1 C6 C5 3.5(6) . y
Au1 N1 C6 C5 -164.8(3) . y
C4 C5 C6 N1 -1.3(6) . y
C13 N3 C7 O2 -1.4(6) . y
C13 N3 C7 C10 179.0(3) . y
C12 N2 C8 C9 -2.0(6) . y
Au2 N2 C8 C9 -177.5(3) . y
N2 C8 C9 C10 1.4(7) . y
C8 C9 C10 C11 0.4(6) . y
C8 C9 C10 C7 179.5(4) . y
O2 C7 C10 C11 13.1(6) . y
N3 C7 C10 C11 -167.2(4) . y
O2 C7 C10 C9 -166.1(4) . y
N3 C7 C10 C9 13.6(6) . y
C9 C10 C11 C12 -1.4(6) . y
C7 C10 C11 C12 179.4(4) . y
C8 N2 C12 C11 0.9(6) . y
Au2 N2 C12 C11 176.6(3) . y
C10 C11 C12 N2 0.8(7) . y
C7 N3 C13 C18 -30.5(6) . y
C7 N3 C13 C14 151.8(4) . y
C18 C13 C14 C15 -0.9(6) . y
N3 C13 C14 C15 177.0(4) . y
C18 C13 C14 N4 -179.9(4) . y
N3 C13 C14 N4 -2.1(6) . y
C1 N4 C14 C15 35.2(6) . y
C1 N4 C14 C13 -145.8(4) . y
C13 C14 C15 C16 1.1(6) . y
N4 C14 C15 C16 -179.9(4) . y
C14 C15 C16 C17 -0.8(6) . y
C15 C16 C17 C18 0.3(6) . y
C16 C17 C18 C13 0.0(6) . y
C14 C13 C18 C17 0.3(6) . y
N3 C13 C18 C17 -177.4(4) . y
C22 P1 C19 C20 -172.9(3) . y
C28 P1 C19 C20 -62.3(3) . y
Au1 P1 C19 C20 60.6(3) . y
P1 C19 C20 C21 176.8(3) 2_756 y
C40 P2 C21 C20 177.9(3) 2_756 y
C34 P2 C21 C20 63.9(4) 2_756 y
Au2 P2 C21 C20 -57.2(3) 2_756 y
C28 P1 C22 C27 81.3(4) . y
C19 P1 C22 C27 -168.1(3) . y
Au1 P1 C22 C27 -41.5(3) . y
C28 P1 C22 C23 -95.3(4) . y
C19 P1 C22 C23 15.3(4) . y
Au1 P1 C22 C23 141.9(3) . y
C27 C22 C23 C24 -1.2(6) . y
P1 C22 C23 C24 175.4(3) . y
C22 C23 C24 C25 -0.1(6) . y
C23 C24 C25 C26 0.6(7) . y
C24 C25 C26 C27 0.2(7) . y
C25 C26 C27 C22 -1.5(7) . y
C23 C22 C27 C26 2.0(6) . y
P1 C22 C27 C26 -174.8(3) . y
C22 P1 C28 C29 51.0(4) . y
C19 P1 C28 C29 -62.3(4) . y
Au1 P1 C28 C29 174.2(3) . y
C22 P1 C28 C33 -128.3(3) . y
C19 P1 C28 C33 118.4(4) . y
Au1 P1 C28 C33 -5.1(3) . y
C33 C28 C29 C30 0.6(6) . y
P1 C28 C29 C30 -178.8(3) . y
C28 C29 C30 C31 -1.4(6) . y
C29 C30 C31 C32 1.1(6) . y
C30 C31 C32 C33 0.1(6) . y
C31 C32 C33 C28 -0.9(6) . y
C29 C28 C33 C32 0.6(6) . y
P1 C28 C33 C32 179.9(3) . y
C40 P2 C34 C35 120.3(4) . y
C21 P2 C34 C35 -125.1(4) . y
Au2 P2 C34 C35 -5.1(4) . y
C40 P2 C34 C39 -58.6(4) . y
C21 P2 C34 C39 55.9(4) . y
Au2 P2 C34 C39 176.0(3) . y
C39 C34 C35 C36 0.4(6) . y
P2 C34 C35 C36 -178.5(3) . y
C34 C35 C36 C37 -0.1(7) . y
C35 C36 C37 C38 -0.6(7) . y
C36 C37 C38 C39 1.0(7) . y
C37 C38 C39 C34 -0.6(6) . y
C35 C34 C39 C38 -0.1(6) . y
P2 C34 C39 C38 178.8(3) . y
C34 P2 C40 C41 74.5(4) . y
C21 P2 C40 C41 -40.4(4) . y
Au2 P2 C40 C41 -162.2(3) . y
C34 P2 C40 C45 -103.1(4) . y
C21 P2 C40 C45 142.0(3) . y
Au2 P2 C40 C45 20.2(4) . y
C45 C40 C41 C42 2.1(6) . y
P2 C40 C41 C42 -175.4(3) . y
C40 C41 C42 C43 0.3(6) . y
C41 C42 C43 C44 -2.4(7) . y
C42 C43 C44 C45 2.2(7) . y
C43 C44 C45 C40 0.2(7) . y
C41 C40 C45 C44 -2.4(6) . y
P2 C40 C45 C44 175.3(3) . y
O82 C81 C82 F82 25.8(6) . y
O81 C81 C82 F82 -156.9(4) . y
O82 C81 C82 F81 146.7(4) . y
O81 C81 C82 F81 -36.1(6) . y
O82 C81 C82 F83 -93.4(5) . y
O81 C81 C82 F83 83.9(5) . y
O91 C91 C92 F91 140.4(4) . y
O92 C91 C92 F91 -40.0(5) . y
O91 C91 C92 F93 -100.0(5) . y
O92 C91 C92 F93 79.6(5) . y
O91 C91 C92 F92 20.1(6) . y
O92 C91 C92 F92 -160.3(4) . y
